data_1547451
loop_
_publ_author_name
'Anuradha R. Pallipurath'
'Jonathan M. Skelton'
'Mark R. Warren'
'Naghmeh Kamali'
'Patrick McArdle'
'Andrea Erxleben'

_publ_section_title
;
 Sulfamerazine: Understanding the Influence of Slip Planes in the
 Polymorphic Phase Transformation through X-Ray Crystallographic Studies
 and ab Initio Lattice Dynamics
;
_journal_name_full 'Molecular Pharmaceutics'
_journal_page_first 3735
_journal_page_last 3748
_journal_paper_doi 10.1021/acs.molpharmaceut.5b00504
_journal_volume 12
_journal_year 2015
_chemical_formula_moiety 'C11 H12 N4 O2 S'
_chemical_formula_sum 'C11 H12 N4 O2 S'
_chemical_formula_weight 264.31
_chemical_name_common Sulfamerazine
_chemical_name_systematic 4-amino-N-(4-methylpyrimidin-2-yl)
_space_group_crystal_system orthorhombic
_space_group_IT_number 61
_space_group_name_Hall '-P 2ac 2ab'
_space_group_name_H-M_alt 'P b c a'
_symmetry_space_group_name_Hall '-P 2ac 2ab'
_symmetry_space_group_name_H-M 'P b c a'
_atom_sites_solution_hydrogens mixed
_cell_angle_alpha 90
_cell_angle_beta 90
_cell_angle_gamma 90
_cell_formula_units_Z 8
_cell_length_a 9.1415(4)
_cell_length_b 11.7002(4)
_cell_length_c 22.8837(6)
_cell_measurement_reflns_used 3387
_cell_measurement_temperature 290
_cell_measurement_theta_max 28.8230
_cell_measurement_theta_min 2.7600
_cell_volume 2447.58(15)
_computing_cell_refinement
;
CrysAlisPro, Agilent Technologies,
Version 1.171.37.34 (release 22-05-2014 CrysAlis171 .NET)
(compiled May 22 2014,16:03:01)
;
_computing_data_collection
;
CrysAlisPro, Agilent Technologies,
Version 1.171.37.34 (release 22-05-2014 CrysAlis171 .NET)
(compiled May 22 2014,16:03:01)
;
_computing_data_reduction
;
CrysAlisPro, Agilent Technologies,
Version 1.171.37.34 (release 22-05-2014 CrysAlis171 .NET)
(compiled May 22 2014,16:03:01)
;
_computing_molecular_graphics OSCAIL
_computing_structure_refinement 'SHELXL-2014/7 (Sheldrick, 2014)'
_computing_structure_solution SHELXT
_diffrn_ambient_temperature 290
_diffrn_measured_fraction_theta_full 0.969
_diffrn_measured_fraction_theta_max 0.925
_diffrn_measurement_device 'CrystalLogic Kappa (3 circle)'
_diffrn_measurement_device_type 'Rigaku Saturn724+ (2x2 bin mode)'
_diffrn_measurement_method
;
omega rotation with 1 degree frames
;
_diffrn_measurement_specimen_support 'MiTeGen loop'
_diffrn_radiation_monochromator 'double crystal Silicon 111'
_diffrn_radiation_source 'Diamond Light Source Beamline I19'
_diffrn_radiation_type Synchrotron
_diffrn_radiation_wavelength 0.68890
_diffrn_reflns_av_R_equivalents 0.0820
_diffrn_reflns_av_unetI/netI 0.0728
_diffrn_reflns_Laue_measured_fraction_full 0.969
_diffrn_reflns_Laue_measured_fraction_max 0.925
_diffrn_reflns_limit_h_max 7
_diffrn_reflns_limit_h_min -11
_diffrn_reflns_limit_k_max 13
_diffrn_reflns_limit_k_min -16
_diffrn_reflns_limit_l_max 31
_diffrn_reflns_limit_l_min -32
_diffrn_reflns_number 9853
_diffrn_reflns_point_group_measured_fraction_full 0.969
_diffrn_reflns_point_group_measured_fraction_max 0.925
_diffrn_reflns_theta_full 24.415
_diffrn_reflns_theta_max 29.474
_diffrn_reflns_theta_min 1.725
_exptl_absorpt_coefficient_mu 0.265
_exptl_absorpt_correction_T_max 1.00000
_exptl_absorpt_correction_T_min 0.89709
_exptl_absorpt_correction_type multi-scan
_exptl_absorpt_process_details
;
CrysAlisPro, Agilent Technologies,
Version 1.171.36.28 (release 01-02-2013 CrysAlis171 .NET)
Empirical absorption correction using spherical harmonics,
implemented in SCALE3 ABSPACK scaling algorithm.
;
_exptl_crystal_colour Colourless
_exptl_crystal_density_diffrn 1.435
_exptl_crystal_description Parallelepiped
_exptl_crystal_F_000 1104
_exptl_crystal_size_max 0.50
_exptl_crystal_size_mid 0.40
_exptl_crystal_size_min 0.20
_refine_diff_density_max 0.280
_refine_diff_density_min -0.417
_refine_diff_density_rms 0.080
_refine_ls_extinction_coef .
_refine_ls_extinction_method none
_refine_ls_goodness_of_fit_ref 1.064
_refine_ls_hydrogen_treatment mixed
_refine_ls_matrix_type full
_refine_ls_number_parameters 176
_refine_ls_number_reflns 3453
_refine_ls_number_restraints 0
_refine_ls_restrained_S_all 1.064
_refine_ls_R_factor_all 0.1078
_refine_ls_R_factor_gt 0.0680
_refine_ls_shift/su_max 0.000
_refine_ls_shift/su_mean 0.000
_refine_ls_structure_factor_coef Fsqd
_refine_ls_weighting_details 'w=1/[\s^2^(Fo^2^)+(0.0463P)^2^+1.4827P] where P=(Fo^2^+2Fc^2^)/3'
_refine_ls_weighting_scheme calc
_refine_ls_wR_factor_gt 0.1474
_refine_ls_wR_factor_ref 0.1753
_reflns_Friedel_coverage 0.000
_reflns_Friedel_fraction_full .
_reflns_Friedel_fraction_max .
_reflns_number_gt 2101
_reflns_number_total 3453
_reflns_threshold_expression 'I > 2\s(I)'
_cod_data_source_file Exp_Form-II2FSynchrotron_Form-II_290K.cif
_cod_data_source_block 290k_smz-f2_a
_cod_database_code 1547451
_shelx_space_group_comment
;
The symmetry employed for this shelxl refinement is uniquely defined
by the following loop, which should always be used as a source of
symmetry information in preference to the above space-group names.
They are only intended as comments.
;
_shelx_estimated_absorpt_t_min 0.879
_shelx_estimated_absorpt_t_max 0.949

loop_
_space_group_symop_operation_xyz
'x, y, z'
'-x+1/2, -y, z+1/2'
'-x, y+1/2, -z+1/2'
'x+1/2, -y+1/2, -z'
'-x, -y, -z'
'x-1/2, y, -z-1/2'
'x, -y-1/2, z-1/2'
'-x-1/2, y-1/2, z'

loop_
_atom_site_label
_atom_site_type_symbol
_atom_site_fract_x
_atom_site_fract_y
_atom_site_fract_z
_atom_site_U_iso_or_equiv
_atom_site_adp_type
_atom_site_occupancy
_atom_site_site_symmetry_order
_atom_site_calc_flag
_atom_site_refinement_flags_posn
_atom_site_refinement_flags_adp
_atom_site_refinement_flags_occupancy
_atom_site_disorder_assembly
_atom_site_disorder_group
S1 S 0.33305(9) 0.34670(6) 0.38982(3) 0.0402(2) Uani 1 1 d . . . . .
O2 O 0.1983(2) 0.39671(19) 0.40965(9) 0.0481(5) Uani 1 1 d . . . . .
O1 O 0.3424(3) 0.22552(17) 0.38619(9) 0.0520(6) Uani 1 1 d . . . . .
N4 N 0.6663(3) 0.4264(2) 0.48544(10) 0.0452(6) Uani 1 1 d . . . . .
N3 N 0.6555(3) 0.2865(2) 0.40936(11) 0.0456(6) Uani 1 1 d . . . . .
N2 N 0.4521(3) 0.3946(2) 0.43770(11) 0.0426(6) Uani 1 1 d . . . . .
N1 N 0.4572(4) 0.5341(3) 0.15580(14) 0.0621(9) Uani 1 1 d . . . . .
C1 C 0.3762(3) 0.4045(2) 0.32193(12) 0.0399(6) Uani 1 1 d . . . . .
C2 C 0.4496(4) 0.3395(3) 0.28073(14) 0.0539(8) Uani 1 1 d . . . . .
H2 H 0.4800 0.2659 0.2900 0.070 Uiso 1 1 calc R U . . .
C3 C 0.4776(4) 0.3833(3) 0.22613(14) 0.0577(9) Uani 1 1 d . . . . .
H3 H 0.5261 0.3385 0.1987 0.075 Uiso 1 1 calc R U . . .
C4 C 0.4346(4) 0.4933(3) 0.21123(13) 0.0466(7) Uani 1 1 d . . . . .
C5 C 0.3619(4) 0.5590(3) 0.25343(14) 0.0503(8) Uani 1 1 d . . . . .
H5 H 0.3316 0.6328 0.2443 0.065 Uiso 1 1 calc R U . . .
C6 C 0.3349(3) 0.5151(2) 0.30823(13) 0.0446(7) Uani 1 1 d . . . . .
H6 H 0.2886 0.5601 0.3362 0.058 Uiso 1 1 calc R U . . .
C7 C 0.5982(3) 0.3665(2) 0.44348(12) 0.0388(6) Uani 1 1 d . . . . .
C8 C 0.8075(4) 0.4012(3) 0.49267(14) 0.0505(8) Uani 1 1 d . . . . .
H8 H 0.8602 0.4401 0.5212 0.066 Uiso 1 1 calc R U . . .
C9 C 0.8777(4) 0.3207(3) 0.46006(14) 0.0533(8) Uani 1 1 d . . . . .
H9 H 0.9764 0.3051 0.4659 0.069 Uiso 1 1 calc R U . . .
C10 C 0.7981(4) 0.2631(3) 0.41818(14) 0.0471(7) Uani 1 1 d . . . . .
C11 C 0.8650(5) 0.1708(3) 0.38197(17) 0.0688(11) Uani 1 1 d . . . . .
H11A H 0.8206 0.0989 0.3916 0.089 Uiso 1 1 calc R U . . .
H11B H 0.9681 0.1671 0.3897 0.089 Uiso 1 1 calc R U . . .
H11C H 0.8493 0.1871 0.3413 0.089 Uiso 1 1 calc R U . . .
H1N2 H 0.419(4) 0.451(3) 0.4565(14) 0.049(9) Uiso 1 1 d . . . . .
H1N1 H 0.509(4) 0.494(3) 0.1377(16) 0.053(11) Uiso 1 1 d . . . . .
H2N1 H 0.446(5) 0.608(4) 0.1527(18) 0.085(14) Uiso 1 1 d . . . . .

loop_
_atom_site_aniso_label
_atom_site_aniso_U_11
_atom_site_aniso_U_22
_atom_site_aniso_U_33
_atom_site_aniso_U_23
_atom_site_aniso_U_13
_atom_site_aniso_U_12
S1 0.0419(5) 0.0420(4) 0.0366(3) -0.0025(3) -0.0002(3) -0.0041(3)
O2 0.0361(12) 0.0634(14) 0.0448(11) -0.0026(10) 0.0012(9) -0.0009(10)
O1 0.0696(17) 0.0379(11) 0.0485(12) -0.0014(9) -0.0007(10) -0.0093(10)
N4 0.0415(16) 0.0510(15) 0.0430(13) -0.0059(11) -0.0042(11) 0.0042(12)
N3 0.0475(17) 0.0459(14) 0.0436(13) -0.0037(10) 0.0056(11) 0.0095(12)
N2 0.0384(16) 0.0459(14) 0.0434(13) -0.0120(11) -0.0048(10) 0.0061(11)
N1 0.079(3) 0.0549(19) 0.0521(17) 0.0056(14) 0.0191(16) 0.0059(18)
C1 0.0430(18) 0.0378(14) 0.0390(13) -0.0035(10) 0.0027(12) -0.0023(12)
C2 0.067(2) 0.0453(17) 0.0492(17) 0.0000(13) 0.0102(16) 0.0157(16)
C3 0.078(3) 0.0490(18) 0.0460(17) -0.0043(14) 0.0166(17) 0.0107(17)
C4 0.047(2) 0.0465(17) 0.0458(16) -0.0001(13) 0.0092(13) -0.0062(13)
C5 0.062(2) 0.0372(14) 0.0515(17) -0.0004(13) 0.0064(15) 0.0012(14)
C6 0.050(2) 0.0388(14) 0.0447(15) -0.0060(12) 0.0068(13) -0.0022(13)
C7 0.0389(18) 0.0407(14) 0.0368(13) 0.0023(10) -0.0005(11) -0.0004(12)
C8 0.0408(19) 0.063(2) 0.0474(17) 0.0001(14) -0.0033(14) 0.0021(15)
C9 0.042(2) 0.064(2) 0.0541(18) 0.0105(15) 0.0006(15) 0.0123(16)
C10 0.045(2) 0.0471(16) 0.0491(16) 0.0076(13) 0.0099(14) 0.0089(14)
C11 0.064(3) 0.067(2) 0.075(3) -0.0070(19) 0.010(2) 0.0208(19)

loop_
_atom_type_symbol
_atom_type_description
_atom_type_scat_dispersion_real
_atom_type_scat_dispersion_imag
_atom_type_scat_source
C C 0.0033 0.0016 'International Tables Vol C Tables 4.2.6.8 and 6.1.1.4'
H H 0.0000 0.0000 'International Tables Vol C Tables 4.2.6.8 and 6.1.1.4'
N N 0.0061 0.0033 'International Tables Vol C Tables 4.2.6.8 and 6.1.1.4'
O O 0.0106 0.0060 'International Tables Vol C Tables 4.2.6.8 and 6.1.1.4'
S S 0.1246 0.1234 'International Tables Vol C Tables 4.2.6.8 and 6.1.1.4'

loop_
_geom_angle_atom_site_label_1
_geom_angle_atom_site_label_2
_geom_angle_atom_site_label_3
_geom_angle
_geom_angle_site_symmetry_1
_geom_angle_site_symmetry_3
O1 S1 O2 118.41(14) . .
O1 S1 N2 109.80(14) . .
O2 S1 N2 102.60(13) . .
O1 S1 C1 108.76(13) . .
O2 S1 C1 108.56(14) . .
N2 S1 C1 108.22(14) . .
C8 N4 C7 115.0(3) . .
C7 N3 C10 115.9(3) . .
C7 N2 S1 128.6(2) . .
C7 N2 H1N2 119(2) . .
S1 N2 H1N2 112(2) . .
C4 N1 H1N1 112(3) . .
C4 N1 H2N1 114(3) . .
H1N1 N1 H2N1 128(4) . .
C6 C1 C2 119.5(3) . .
C6 C1 S1 120.2(2) . .
C2 C1 S1 120.3(2) . .
C3 C2 C1 120.3(3) . .
C3 C2 H2 119.9 . .
C1 C2 H2 119.9 . .
C2 C3 C4 121.1(3) . .
C2 C3 H3 119.5 . .
C4 C3 H3 119.5 . .
N1 C4 C3 120.5(3) . .
N1 C4 C5 121.2(3) . .
C3 C4 C5 118.2(3) . .
C6 C5 C4 120.5(3) . .
C6 C5 H5 119.7 . .
C4 C5 H5 119.7 . .
C5 C6 C1 120.4(3) . .
C5 C6 H6 119.8 . .
C1 C6 H6 119.8 . .
N3 C7 N4 127.3(3) . .
N3 C7 N2 119.5(3) . .
N4 C7 N2 113.1(2) . .
N4 C8 C9 122.7(3) . .
N4 C8 H8 118.6 . .
C9 C8 H8 118.6 . .
C8 C9 C10 118.0(3) . .
C8 C9 H9 121.0 . .
C10 C9 H9 121.0 . .
N3 C10 C9 121.1(3) . .
N3 C10 C11 117.4(3) . .
C9 C10 C11 121.5(3) . .
C10 C11 H11A 109.5 . .
C10 C11 H11B 109.5 . .
H11A C11 H11B 109.5 . .
C10 C11 H11C 109.5 . .
H11A C11 H11C 109.5 . .
H11B C11 H11C 109.5 . .

loop_
_geom_bond_atom_site_label_1
_geom_bond_atom_site_label_2
_geom_bond_distance
_geom_bond_site_symmetry_2
S1 O1 1.423(2) .
S1 O2 1.437(2) .
S1 N2 1.643(3) .
S1 C1 1.740(3) .
N4 C8 1.334(4) .
N4 C7 1.342(4) .
N3 C7 1.327(4) .
N3 C10 1.347(4) .
N2 C7 1.381(4) .
N2 H1N2 0.84(3) .
N1 C4 1.371(4) .
N1 H1N1 0.78(4) .
N1 H2N1 0.88(4) .
C1 C6 1.384(4) .
C1 C2 1.384(4) .
C2 C3 1.375(4) .
C2 H2 0.9300 .
C3 C4 1.389(4) .
C3 H3 0.9300 .
C4 C5 1.402(4) .
C5 C6 1.377(4) .
C5 H5 0.9300 .
C6 H6 0.9300 .
C8 C9 1.362(5) .
C8 H8 0.9300 .
C9 C10 1.379(5) .
C9 H9 0.9300 .
C10 C11 1.492(4) .
C11 H11A 0.9600 .
C11 H11B 0.9600 .
C11 H11C 0.9600 .

loop_
_geom_hbond_atom_site_label_D
_geom_hbond_atom_site_label_H
_geom_hbond_atom_site_label_A
_geom_hbond_distance_DH
_geom_hbond_distance_HA
_geom_hbond_distance_DA
_geom_hbond_angle_DHA
_geom_hbond_site_symmetry_A
C6 H6 O1 0.93 2.55 3.445(4) 162.3 8_665
C8 H8 O2 0.93 2.54 3.255(4) 134.2 5_666
C9 H9 O2 0.93 2.63 3.273(4) 126.7 1_655
N2 H1N2 N4 0.84(3) 2.11(3) 2.942(4) 171(3) 5_666
N1 H1N1 O2 0.78(4) 2.34(4) 3.112(4) 169(4) 6_656
N1 H2N1 O1 0.88(4) 2.53(4) 3.048(4) 119(3) 3_655
N1 H2N1 N3 0.88(4) 2.69(5) 3.464(4) 148(4) 3_655

loop_
_geom_torsion_atom_site_label_1
_geom_torsion_atom_site_label_2
_geom_torsion_atom_site_label_3
_geom_torsion_atom_site_label_4
_geom_torsion
_geom_torsion_site_symmetry_1
_geom_torsion_site_symmetry_2
_geom_torsion_site_symmetry_3
_geom_torsion_site_symmetry_4
O1 S1 N2 C7 47.1(3) . . . .
O2 S1 N2 C7 173.9(3) . . . .
C1 S1 N2 C7 -71.4(3) . . . .
O1 S1 C1 C6 160.9(2) . . . .
O2 S1 C1 C6 30.8(3) . . . .
N2 S1 C1 C6 -79.9(3) . . . .
O1 S1 C1 C2 -17.8(3) . . . .
O2 S1 C1 C2 -147.9(3) . . . .
N2 S1 C1 C2 101.5(3) . . . .
C6 C1 C2 C3 -1.8(5) . . . .
S1 C1 C2 C3 176.9(3) . . . .
C1 C2 C3 C4 0.6(6) . . . .
C2 C3 C4 N1 -177.0(4) . . . .
C2 C3 C4 C5 0.1(5) . . . .
N1 C4 C5 C6 177.4(3) . . . .
C3 C4 C5 C6 0.4(5) . . . .
C4 C5 C6 C1 -1.5(5) . . . .
C2 C1 C6 C5 2.2(5) . . . .
S1 C1 C6 C5 -176.5(3) . . . .
C10 N3 C7 N4 0.1(5) . . . .
C10 N3 C7 N2 -179.2(3) . . . .
C8 N4 C7 N3 0.2(4) . . . .
C8 N4 C7 N2 179.6(3) . . . .
S1 N2 C7 N3 -4.1(4) . . . .
S1 N2 C7 N4 176.5(2) . . . .
C7 N4 C8 C9 -0.1(5) . . . .
N4 C8 C9 C10 -0.3(5) . . . .
C7 N3 C10 C9 -0.5(4) . . . .
C7 N3 C10 C11 178.0(3) . . . .
C8 C9 C10 N3 0.6(5) . . . .
C8 C9 C10 C11 -177.8(3) . . . .
